data_4310309
loop_
_publ_author_name
'Jian-Rong Li'
'Xian-He Bu'
'Ruo-Hua Zhang'

_publ_contact_author
;
 Xian-He Bu
  Department of Chemistry, Nankai University, Tianjin 300071,China
;
_publ_contact_author_email buxh@nankai.edu.cn
_publ_section_title
;
 Novel Lanthanide Coordination Polymers with a Flexible Disulfoxide
 Ligand, 1,2-Bis(ethylsulfinyl)ethane: Structures, Stereochemistry, and
 the Influences of Counteranions on the Framework Formations
;
_journal_name_full 'Inorganic Chemistry'
_journal_page_first 237
_journal_page_last 244
_journal_paper_doi 10.1021/ic034772i
_journal_volume 43
_journal_year 2004
_chemical_formula_sum 'C20 H50 Cl3 Gd N0 O20 S6'
_chemical_formula_weight 1066.56
_chemical_name_systematic
; 
 ? 
;
_space_group_IT_number 15
_symmetry_cell_setting monoclinic
_symmetry_space_group_name_Hall '-C 2yc'
_symmetry_space_group_name_H-M 'C 1 2/c 1'
_atom_sites_solution_hydrogens geom
_atom_sites_solution_primary direct
_atom_sites_solution_secondary difmap
_audit_creation_method SHELXL-97
_cell_angle_alpha 90.00
_cell_angle_beta 105.707(5)
_cell_angle_gamma 90.00
_cell_formula_units_Z 4
_cell_length_a 20.107(6)
_cell_length_b 11.469(4)
_cell_length_c 19.347(6)
_cell_measurement_temperature 293(2)
_cell_volume 4295(2)
_computing_cell_refinement 'Bruker XSCANS'
_computing_data_collection 'Bruker XSCANS'
_computing_data_reduction 'Bruker SHELXTL'
_computing_molecular_graphics 'Bruker SHELXTL'
_computing_publication_material 'Bruker SHELXTL'
_computing_structure_refinement 'SHELXL-97 (Sheldrick, 1997)'
_computing_structure_solution 'SHELXS-97 (Sheldrick, 1990)'
_diffrn_ambient_temperature 293(2)
_diffrn_measured_fraction_theta_full 0.980
_diffrn_measured_fraction_theta_max 0.980
_diffrn_measurement_device_type 'Bruker P4'
_diffrn_measurement_method '\w scans'
_diffrn_radiation_monochromator graphite
_diffrn_radiation_source 'fine-focus sealed tube'
_diffrn_radiation_type MoK\a
_diffrn_radiation_wavelength 0.71073
_diffrn_reflns_av_R_equivalents 0.0364
_diffrn_reflns_av_sigmaI/netI 0.0450
_diffrn_reflns_limit_h_max 22
_diffrn_reflns_limit_h_min -22
_diffrn_reflns_limit_k_max 12
_diffrn_reflns_limit_k_min -12
_diffrn_reflns_limit_l_max 14
_diffrn_reflns_limit_l_min -21
_diffrn_reflns_number 7121
_diffrn_reflns_theta_full 23.27
_diffrn_reflns_theta_max 23.27
_diffrn_reflns_theta_min 2.10
_exptl_absorpt_coefficient_mu 2.090
_exptl_absorpt_correction_T_max 0.6800
_exptl_absorpt_correction_T_min 0.6231
_exptl_absorpt_correction_type multi-scan
_exptl_absorpt_process_details SADABS
_exptl_crystal_density_diffrn 1.649
_exptl_crystal_density_method 'not measured'
_exptl_crystal_F_000 2164
_exptl_crystal_size_max 0.25
_exptl_crystal_size_mid 0.20
_exptl_crystal_size_min 0.20
_refine_diff_density_max 0.919
_refine_diff_density_min -0.455
_refine_diff_density_rms 0.096
_refine_ls_extinction_method none
_refine_ls_goodness_of_fit_ref 1.015
_refine_ls_hydrogen_treatment mixed
_refine_ls_matrix_type full
_refine_ls_number_parameters 237
_refine_ls_number_reflns 3028
_refine_ls_number_restraints 0
_refine_ls_restrained_S_all 1.015
_refine_ls_R_factor_all 0.0515
_refine_ls_R_factor_gt 0.0391
_refine_ls_shift/su_max 0.000
_refine_ls_shift/su_mean 0.000
_refine_ls_structure_factor_coef Fsqd
_refine_ls_weighting_details 'calc w=1/[\s^2^(Fo^2^)+(0.0608P)^2^+6.7297P] where P=(Fo^2^+2Fc^2^)/3'
_refine_ls_weighting_scheme calc
_refine_ls_wR_factor_gt 0.0948
_refine_ls_wR_factor_ref 0.1021
_reflns_number_gt 2533
_reflns_number_total 3028
_reflns_threshold_expression >2sigma(I)
_cod_data_source_file ic034772isi20030928_115520_05.cif
_cod_data_source_block complex4
_cod_depositor_comments
;
The following automatic conversions were performed:
'_symmetry_cell_setting' value 'Monoclinic' changed to 'monoclinic'
according to '/home/saulius/struct/CIF-dictionaries/cif_core.dic'
dictionary named 'cif_core.dic' version 2.4.1 from
2010-06-29.

'_exptl_absorpt_correction_type' value 'MULTI-SCAN' changed
to 'multi-scan' according to
'/home/saulius/struct/CIF-dictionaries/cif_core.dic' dictionary named
'cif_core.dic' version 2.4.1 from 2010-06-29.

Automatic conversion script
Id: cif_fix_enum 1527 2010-12-29 10:47:43Z saulius 
;
_cod_database_code 4310309

loop_
_symmetry_equiv_pos_as_xyz
'x, y, z'
'-x, y, -z+1/2'
'x+1/2, y+1/2, z'
'-x+1/2, y+1/2, -z+1/2'
'-x, -y, -z'
'x, -y, z-1/2'
'-x+1/2, -y+1/2, -z'
'x+1/2, -y+1/2, z-1/2'

loop_
_atom_site_label
_atom_site_type_symbol
_atom_site_fract_x
_atom_site_fract_y
_atom_site_fract_z
_atom_site_U_iso_or_equiv
_atom_site_adp_type
_atom_site_occupancy
_atom_site_symmetry_multiplicity
_atom_site_calc_flag
_atom_site_refinement_flags
_atom_site_disorder_assembly
_atom_site_disorder_group
Gd1 Gd 1.0000 0.12019(3) 0.7500 0.03226(17) Uani 1 2 d S . .
S1 S 0.99663(10) 0.39894(13) 0.83674(9) 0.0489(4) Uani 1 1 d . . .
S2 S 0.86741(9) 0.18897(17) 0.83318(10) 0.0587(5) Uani 1 1 d . . .
S3 S 0.94023(9) 0.10139(14) 0.55665(8) 0.0499(4) Uani 1 1 d . . .
Cl1 Cl 0.90456(12) 0.28629(16) 0.38247(10) 0.0657(5) Uani 1 1 d . . .
Cl2 Cl 0.7500 0.2500 0.0000 0.0904(10) Uani 1 2 d S . .
C1 C 1.1234(5) 0.4958(9) 0.8591(5) 0.104(3) Uani 1 1 d . . .
H1A H 1.1603 0.5393 0.8904 0.156 Uiso 1 1 calc R . .
H1B H 1.1062 0.5374 0.8148 0.156 Uiso 1 1 calc R . .
H1C H 1.1403 0.4209 0.8496 0.156 Uiso 1 1 calc R . .
C2 C 1.0660(4) 0.4797(7) 0.8947(4) 0.075(2) Uani 1 1 d . . .
H2A H 1.0492 0.5552 0.9051 0.090 Uiso 1 1 calc R . .
H2B H 1.0832 0.4381 0.9397 0.090 Uiso 1 1 calc R . .
C3 C 0.9456(4) 0.3779(6) 0.8988(4) 0.0607(19) Uani 1 1 d . . .
H3A H 0.9679 0.3207 0.9345 0.073 Uiso 1 1 calc R . .
H3B H 0.9431 0.4507 0.9235 0.073 Uiso 1 1 calc R . .
C4 C 0.8719(4) 0.3364(8) 0.8613(5) 0.076(2) Uani 1 1 d . . .
H4A H 0.8530 0.3853 0.8197 0.091 Uiso 1 1 calc R . .
H4B H 0.8432 0.3463 0.8939 0.091 Uiso 1 1 calc R . .
C5 C 0.7762(4) 0.1757(9) 0.7961(5) 0.086(3) Uani 1 1 d . . .
H5A H 0.7527 0.1934 0.8324 0.103 Uiso 1 1 calc R . .
H5B H 0.7606 0.2304 0.7568 0.103 Uiso 1 1 calc R . .
C6 C 0.7599(5) 0.0528(10) 0.7693(6) 0.114(4) Uani 1 1 d . . .
H6A H 0.7109 0.0449 0.7490 0.170 Uiso 1 1 calc R . .
H6B H 0.7751 -0.0007 0.8085 0.170 Uiso 1 1 calc R . .
H6C H 0.7832 0.0361 0.7332 0.170 Uiso 1 1 calc R . .
C7 C 0.8128(5) 0.1463(11) 0.5758(5) 0.110(4) Uani 1 1 d . . .
H7A H 0.7642 0.1299 0.5603 0.165 Uiso 1 1 calc R . .
H7B H 0.8203 0.2279 0.5699 0.165 Uiso 1 1 calc R . .
H7C H 0.8304 0.1256 0.6255 0.165 Uiso 1 1 calc R . .
C8 C 0.8494(4) 0.0769(9) 0.5318(4) 0.080(2) Uani 1 1 d . . .
H8A H 0.8306 0.0970 0.4816 0.096 Uiso 1 1 calc R . .
H8B H 0.8407 -0.0053 0.5372 0.096 Uiso 1 1 calc R . .
C9 C 0.9623(4) -0.0049(6) 0.4981(3) 0.0575(19) Uani 1 1 d . . .
H9A H 0.9523 -0.0826 0.5124 0.069 Uiso 1 1 calc R . .
H9B H 0.9347 0.0081 0.4492 0.069 Uiso 1 1 calc R . .
C10 C 0.9014(6) -0.1452(9) 0.6990(5) 0.123(5) Uani 1 1 d . . .
H10A H 0.8754 -0.2009 0.7181 0.184 Uiso 1 1 calc R . .
H10B H 0.9392 -0.1839 0.6871 0.184 Uiso 1 1 calc R . .
H10C H 0.8720 -0.1101 0.6567 0.184 Uiso 1 1 calc R . .
O1 O 1.0302(2) 0.2819(3) 0.8297(2) 0.0477(11) Uani 1 1 d . . .
O2 O 0.8959(2) 0.1877(5) 0.7685(2) 0.0617(13) Uani 1 1 d . . .
O3 O 0.9679(2) 0.0484(4) 0.6314(2) 0.0475(11) Uani 1 1 d . . .
O4 O 0.9281(3) -0.0557(4) 0.7523(2) 0.0620(13) Uani 1 1 d . . .
O5 O 0.9710(6) 0.2624(13) 0.4201(8) 0.260(8) Uani 1 1 d . . .
O6 O 0.8852(8) 0.3384(8) 0.4335(6) 0.212(6) Uani 1 1 d . . .
O7 O 0.8762(7) 0.1830(8) 0.3617(5) 0.203(6) Uani 1 1 d . . .
O8 O 0.9060(4) 0.3620(5) 0.3251(3) 0.104(2) Uani 1 1 d . . .
O9 O 0.8222(11) 0.243(2) 0.0159(14) 0.277(12) Uani 0.75 1 d P . .
O10 O 0.7439(17) 0.313(2) 0.0517(10) 0.295(15) Uani 0.75 1 d P . .
O11 O 0.7448(11) 0.1570(18) 0.0418(12) 0.266(13) Uani 0.75 1 d P . .

loop_
_atom_site_aniso_label
_atom_site_aniso_U_11
_atom_site_aniso_U_22
_atom_site_aniso_U_33
_atom_site_aniso_U_23
_atom_site_aniso_U_13
_atom_site_aniso_U_12
Gd1 0.0389(3) 0.0346(3) 0.0261(2) 0.000 0.01356(17) 0.000
S1 0.0753(12) 0.0361(9) 0.0379(9) -0.0010(7) 0.0200(8) 0.0001(8)
S2 0.0563(11) 0.0646(12) 0.0611(12) 0.0076(9) 0.0259(9) 0.0075(9)
S3 0.0726(12) 0.0459(10) 0.0313(9) -0.0006(7) 0.0139(8) -0.0056(8)
Cl1 0.1003(16) 0.0482(11) 0.0498(11) 0.0000(8) 0.0225(10) 0.0038(10)
Cl2 0.117(3) 0.091(3) 0.059(2) -0.005(2) 0.0172(19) 0.008(2)
C1 0.106(7) 0.110(8) 0.098(7) -0.023(6) 0.032(6) -0.055(6)
C2 0.106(7) 0.053(5) 0.064(5) -0.017(4) 0.023(5) -0.010(4)
C3 0.094(6) 0.046(4) 0.048(4) 0.001(3) 0.030(4) 0.013(4)
C4 0.081(6) 0.078(6) 0.080(6) 0.006(5) 0.040(5) 0.013(5)
C5 0.048(5) 0.120(8) 0.101(7) 0.000(6) 0.039(5) 0.012(5)
C6 0.063(6) 0.119(9) 0.150(10) 0.004(8) 0.014(6) -0.024(6)
C7 0.083(6) 0.157(10) 0.096(7) -0.032(7) 0.035(6) 0.019(7)
C8 0.073(5) 0.099(7) 0.064(5) 0.001(5) 0.010(4) -0.005(5)
C9 0.093(5) 0.050(4) 0.029(3) -0.008(3) 0.015(4) -0.008(4)
C10 0.189(12) 0.106(8) 0.071(6) -0.011(6) 0.032(7) -0.095(8)
O1 0.063(3) 0.033(2) 0.046(3) -0.0070(19) 0.013(2) 0.000(2)
O2 0.056(3) 0.078(3) 0.062(3) -0.009(3) 0.035(2) 0.003(3)
O3 0.078(3) 0.038(2) 0.026(2) -0.0021(18) 0.013(2) -0.003(2)
O4 0.080(3) 0.045(3) 0.062(3) -0.001(2) 0.020(3) -0.025(3)
O5 0.162(10) 0.306(17) 0.315(16) 0.220(15) 0.072(10) 0.046(10)
O6 0.421(19) 0.099(6) 0.196(10) -0.021(7) 0.223(12) 0.016(9)
O7 0.396(18) 0.115(7) 0.109(6) -0.018(5) 0.085(8) -0.133(9)
O8 0.171(7) 0.070(4) 0.063(4) 0.016(3) 0.020(4) -0.025(4)
O9 0.175(18) 0.29(3) 0.32(3) 0.11(2) -0.015(18) -0.014(17)
O10 0.44(4) 0.34(3) 0.154(15) -0.146(18) 0.17(2) -0.23(3)
O11 0.33(2) 0.242(18) 0.33(2) 0.168(19) 0.25(2) 0.201(19)

loop_
_atom_type_symbol
_atom_type_description
_atom_type_scat_dispersion_real
_atom_type_scat_dispersion_imag
_atom_type_scat_source
C C 0.0033 0.0016 'International Tables Vol C Tables 4.2.6.8 and 6.1.1.4'
H H 0.0000 0.0000 'International Tables Vol C Tables 4.2.6.8 and 6.1.1.4'
N N 0.0061 0.0033 'International Tables Vol C Tables 4.2.6.8 and 6.1.1.4'
O O 0.0106 0.0060 'International Tables Vol C Tables 4.2.6.8 and 6.1.1.4'
Cl Cl 0.1484 0.1585 'International Tables Vol C Tables 4.2.6.8 and 6.1.1.4'
S S 0.1246 0.1234 'International Tables Vol C Tables 4.2.6.8 and 6.1.1.4'
Gd Gd -0.1653 3.9035 'International Tables Vol C Tables 4.2.6.8 and 6.1.1.4'

loop_
_geom_angle_atom_site_label_1
_geom_angle_atom_site_label_2
_geom_angle_atom_site_label_3
_geom_angle
_geom_angle_site_symmetry_1
_geom_angle_site_symmetry_3
_geom_angle_publ_flag
O2 Gd1 O2 141.5(3) 2_756 . ?
O2 Gd1 O3 89.27(16) 2_756 . ?
O2 Gd1 O3 104.06(16) . . ?
O2 Gd1 O3 104.06(16) 2_756 2_756 ?
O2 Gd1 O3 89.27(16) . 2_756 ?
O3 Gd1 O3 139.1(2) . 2_756 ?
O2 Gd1 O1 76.11(16) 2_756 . ?
O2 Gd1 O1 74.14(16) . . ?
O3 Gd1 O1 148.87(14) . . ?
O3 Gd1 O1 71.80(14) 2_756 . ?
O2 Gd1 O1 74.14(16) 2_756 2_756 ?
O2 Gd1 O1 76.11(16) . 2_756 ?
O3 Gd1 O1 71.80(14) . 2_756 ?
O3 Gd1 O1 148.87(15) 2_756 2_756 ?
O1 Gd1 O1 77.8(2) . 2_756 ?
O2 Gd1 O4 144.67(18) 2_756 . ?
O2 Gd1 O4 73.65(17) . . ?
O3 Gd1 O4 74.16(15) . . ?
O3 Gd1 O4 72.97(15) 2_756 . ?
O1 Gd1 O4 131.85(15) . . ?
O1 Gd1 O4 126.48(15) 2_756 . ?
O2 Gd1 O4 73.65(17) 2_756 2_756 ?
O2 Gd1 O4 144.67(18) . 2_756 ?
O3 Gd1 O4 72.97(15) . 2_756 ?
O3 Gd1 O4 74.16(15) 2_756 2_756 ?
O1 Gd1 O4 126.48(15) . 2_756 ?
O1 Gd1 O4 131.85(15) 2_756 2_756 ?
O4 Gd1 O4 71.7(2) . 2_756 ?
O1 S1 C2 102.8(3) . . ?
O1 S1 C3 106.8(3) . . ?
C2 S1 C3 98.1(4) . . ?
O2 S2 C4 105.3(3) . . ?
O2 S2 C5 104.2(4) . . ?
C4 S2 C5 99.6(4) . . ?
O3 S3 C8 106.1(3) . . ?
O3 S3 C9 103.8(3) . . ?
C8 S3 C9 97.6(4) . . ?
O6 Cl1 O7 116.6(7) . . ?
O6 Cl1 O5 98.0(10) . . ?
O7 Cl1 O5 105.1(9) . . ?
O6 Cl1 O8 112.7(5) . . ?
O7 Cl1 O8 114.1(4) . . ?
O5 Cl1 O8 108.4(6) . . ?
O10 Cl2 O10 180(4) . 7_655 ?
O10 Cl2 O11 93.6(12) . 7_655 ?
O10 Cl2 O11 86.4(12) 7_655 7_655 ?
O10 Cl2 O11 86.4(12) . . ?
O10 Cl2 O11 93.6(12) 7_655 . ?
O11 Cl2 O11 180.0(12) 7_655 . ?
O10 Cl2 O9 100.2(13) . . ?
O10 Cl2 O9 79.8(13) 7_655 . ?
O11 Cl2 O9 86.4(11) 7_655 . ?
O11 Cl2 O9 93.6(11) . . ?
O10 Cl2 O9 79.8(13) . 7_655 ?
O10 Cl2 O9 100.2(13) 7_655 7_655 ?
O11 Cl2 O9 93.6(11) 7_655 7_655 ?
O11 Cl2 O9 86.4(11) . 7_655 ?
O9 Cl2 O9 180.0(4) . 7_655 ?
C2 C1 H1A 109.5 . . ?
C2 C1 H1B 109.5 . . ?
H1A C1 H1B 109.5 . . ?
C2 C1 H1C 109.5 . . ?
H1A C1 H1C 109.5 . . ?
H1B C1 H1C 109.5 . . ?
C1 C2 S1 109.9(6) . . ?
C1 C2 H2A 109.7 . . ?
S1 C2 H2A 109.7 . . ?
C1 C2 H2B 109.7 . . ?
S1 C2 H2B 109.7 . . ?
H2A C2 H2B 108.2 . . ?
C4 C3 S1 112.2(5) . . ?
C4 C3 H3A 109.2 . . ?
S1 C3 H3A 109.2 . . ?
C4 C3 H3B 109.2 . . ?
S1 C3 H3B 109.2 . . ?
H3A C3 H3B 107.9 . . ?
C3 C4 S2 113.7(5) . . ?
C3 C4 H4A 108.8 . . ?
S2 C4 H4A 108.8 . . ?
C3 C4 H4B 108.8 . . ?
S2 C4 H4B 108.8 . . ?
H4A C4 H4B 107.7 . . ?
C6 C5 S2 108.9(6) . . ?
C6 C5 H5A 109.9 . . ?
S2 C5 H5A 109.9 . . ?
C6 C5 H5B 109.9 . . ?
S2 C5 H5B 109.9 . . ?
H5A C5 H5B 108.3 . . ?
C5 C6 H6A 109.5 . . ?
C5 C6 H6B 109.5 . . ?
H6A C6 H6B 109.5 . . ?
C5 C6 H6C 109.5 . . ?
H6A C6 H6C 109.5 . . ?
H6B C6 H6C 109.5 . . ?
C8 C7 H7A 109.5 . . ?
C8 C7 H7B 109.5 . . ?
H7A C7 H7B 109.5 . . ?
C8 C7 H7C 109.5 . . ?
H7A C7 H7C 109.5 . . ?
H7B C7 H7C 109.5 . . ?
C7 C8 S3 112.9(7) . . ?
C7 C8 H8A 109.0 . . ?
S3 C8 H8A 109.0 . . ?
C7 C8 H8B 109.0 . . ?
S3 C8 H8B 109.0 . . ?
H8A C8 H8B 107.8 . . ?
C9 C9 S3 109.7(6) 5_756 . ?
C9 C9 H9A 109.7 5_756 . ?
S3 C9 H9A 109.7 . . ?
C9 C9 H9B 109.7 5_756 . ?
S3 C9 H9B 109.7 . . ?
H9A C9 H9B 108.2 . . ?
O4 C10 H10A 109.5 . . ?
O4 C10 H10B 109.5 . . ?
H10A C10 H10B 109.5 . . ?
O4 C10 H10C 109.5 . . ?
H10A C10 H10C 109.5 . . ?
H10B C10 H10C 109.5 . . ?
S1 O1 Gd1 134.5(2) . . ?
S2 O2 Gd1 133.1(3) . . ?
S3 O3 Gd1 135.7(2) . . ?
C10 O4 Gd1 131.8(5) . . ?
Cl2 O9 O10 46.6(10) . 7_655 ?
Cl2 O10 O9 53.6(10) . 7_655 ?
Cl2 O10 O11 49.0(9) . . ?
O9 O10 O11 65.1(11) 7_655 . ?
Cl2 O11 O10 44.6(7) . . ?

loop_
_geom_bond_atom_site_label_1
_geom_bond_atom_site_label_2
_geom_bond_distance
_geom_bond_site_symmetry_2
_geom_bond_publ_flag
Gd1 O2 2.347(4) 2_756 ?
Gd1 O2 2.347(4) . ?
Gd1 O3 2.357(4) . ?
Gd1 O3 2.357(4) 2_756 ?
Gd1 O1 2.383(4) . ?
Gd1 O1 2.383(4) 2_756 ?
Gd1 O4 2.489(4) . ?
Gd1 O4 2.489(4) 2_756 ?
S1 O1 1.525(4) . ?
S1 C2 1.792(8) . ?
S1 C3 1.795(7) . ?
S2 O2 1.512(4) . ?
S2 C4 1.771(9) . ?
S2 C5 1.785(8) . ?
S3 O3 1.528(4) . ?
S3 C8 1.780(8) . ?
S3 C9 1.799(6) . ?
Cl1 O6 1.301(8) . ?
Cl1 O7 1.329(8) . ?
Cl1 O5 1.365(12) . ?
Cl1 O8 1.416(6) . ?
Cl2 O10 1.266(17) . ?
Cl2 O10 1.266(17) 7_655 ?
Cl2 O11 1.360(16) 7_655 ?
Cl2 O11 1.360(16) . ?
Cl2 O9 1.40(2) . ?
Cl2 O9 1.40(2) 7_655 ?
C1 C2 1.507(11) . ?
C1 H1A 0.9600 . ?
C1 H1B 0.9600 . ?
C1 H1C 0.9600 . ?
C2 H2A 0.9700 . ?
C2 H2B 0.9700 . ?
C3 C4 1.539(11) . ?
C3 H3A 0.9700 . ?
C3 H3B 0.9700 . ?
C4 H4A 0.9700 . ?
C4 H4B 0.9700 . ?
C5 C6 1.507(14) . ?
C5 H5A 0.9700 . ?
C5 H5B 0.9700 . ?
C6 H6A 0.9600 . ?
C6 H6B 0.9600 . ?
C6 H6C 0.9600 . ?
C7 C8 1.496(12) . ?
C7 H7A 0.9600 . ?
C7 H7B 0.9600 . ?
C7 H7C 0.9600 . ?
C8 H8A 0.9700 . ?
C8 H8B 0.9700 . ?
C9 C9 1.503(14) 5_756 ?
C9 H9A 0.9700 . ?
C9 H9B 0.9700 . ?
C10 O4 1.450(10) . ?
C10 H10A 0.9600 . ?
C10 H10B 0.9600 . ?
C10 H10C 0.9600 . ?
O9 O10 1.71(2) 7_655 ?
O10 O9 1.71(2) 7_655 ?
O10 O11 1.80(3) . ?

loop_
_geom_torsion_atom_site_label_1
_geom_torsion_atom_site_label_2
_geom_torsion_atom_site_label_3
_geom_torsion_atom_site_label_4
_geom_torsion
_geom_torsion_site_symmetry_1
_geom_torsion_site_symmetry_2
_geom_torsion_site_symmetry_3
_geom_torsion_site_symmetry_4
_geom_torsion_publ_flag
O1 S1 C2 C1 62.6(7) . . . . ?
C3 S1 C2 C1 172.0(7) . . . . ?
O1 S1 C3 C4 -88.0(6) . . . . ?
C2 S1 C3 C4 165.9(6) . . . . ?
S1 C3 C4 S2 73.6(6) . . . . ?
O2 S2 C4 C3 -73.8(6) . . . . ?
C5 S2 C4 C3 178.5(6) . . . . ?
O2 S2 C5 C6 72.4(8) . . . . ?
C4 S2 C5 C6 -178.9(7) . . . . ?
O3 S3 C8 C7 68.4(8) . . . . ?
C9 S3 C8 C7 175.2(8) . . . . ?
O3 S3 C9 C9 -77.3(7) . . . 5_756 ?
C8 S3 C9 C9 174.0(7) . . . 5_756 ?
C2 S1 O1 Gd1 -164.6(4) . . . . ?
C3 S1 O1 Gd1 92.8(4) . . . . ?
O2 Gd1 O1 S1 118.2(4) 2_756 . . . ?
O2 Gd1 O1 S1 -37.1(3) . . . . ?
O3 Gd1 O1 S1 54.0(5) . . . . ?
O3 Gd1 O1 S1 -131.6(4) 2_756 . . . ?
O1 Gd1 O1 S1 41.7(3) 2_756 . . . ?
O4 Gd1 O1 S1 -86.7(4) . . . . ?
O4 Gd1 O1 S1 175.3(3) 2_756 . . . ?
C4 S2 O2 Gd1 107.1(5) . . . . ?
C5 S2 O2 Gd1 -148.6(5) . . . . ?
O2 Gd1 O2 S2 -108.2(4) 2_756 . . . ?
O3 Gd1 O2 S2 144.7(4) . . . . ?
O3 Gd1 O2 S2 3.8(4) 2_756 . . . ?
O1 Gd1 O2 S2 -67.5(4) . . . . ?
O1 Gd1 O2 S2 -148.5(4) 2_756 . . . ?
O4 Gd1 O2 S2 76.2(4) . . . . ?
O4 Gd1 O2 S2 64.4(5) 2_756 . . . ?
C8 S3 O3 Gd1 -99.4(5) . . . . ?
C9 S3 O3 Gd1 158.3(3) . . . . ?
O2 Gd1 O3 S3 -77.2(4) 2_756 . . . ?
O2 Gd1 O3 S3 66.3(4) . . . . ?
O3 Gd1 O3 S3 171.9(4) 2_756 . . . ?
O1 Gd1 O3 S3 -16.2(6) . . . . ?
O1 Gd1 O3 S3 -3.6(3) 2_756 . . . ?
O4 Gd1 O3 S3 134.4(4) . . . . ?
O4 Gd1 O3 S3 -150.3(4) 2_756 . . . ?
O2 Gd1 O4 C10 -55.4(9) 2_756 . . . ?
O2 Gd1 O4 C10 119.8(8) . . . . ?
O3 Gd1 O4 C10 9.5(8) . . . . ?
O3 Gd1 O4 C10 -145.9(8) 2_756 . . . ?
O1 Gd1 O4 C10 169.6(8) . . . . ?
O1 Gd1 O4 C10 61.7(8) 2_756 . . . ?
O4 Gd1 O4 C10 -67.4(8) 2_756 . . . ?
O10 Cl2 O9 O10 180.0 . . . 7_655 ?
O11 Cl2 O9 O10 -87.0(13) 7_655 . . 7_655 ?
O11 Cl2 O9 O10 93.0(13) . . . 7_655 ?
O9 Cl2 O9 O10 113(50) 7_655 . . 7_655 ?
O10 Cl2 O10 O9 98(100) 7_655 . . 7_655 ?
O11 Cl2 O10 O9 93.0(12) 7_655 . . 7_655 ?
O11 Cl2 O10 O9 -87.0(12) . . . 7_655 ?
O9 Cl2 O10 O9 180.0 . . . 7_655 ?
O10 Cl2 O10 O11 -175(100) 7_655 . . . ?
O11 Cl2 O10 O11 180.0 7_655 . . . ?
O9 Cl2 O10 O11 -93.0(12) . . . . ?
O9 Cl2 O10 O11 87.0(12) 7_655 . . . ?
O10 Cl2 O11 O10 180.000(2) 7_655 . . . ?
O11 Cl2 O11 O10 171(100) 7_655 . . . ?
O9 Cl2 O11 O10 100.0(13) . . . . ?
O9 Cl2 O11 O10 -80.0(13) 7_655 . . . ?
O9 O10 O11 Cl2 62.4(12) 7_655 . . . ?
